data_7243560
loop_
_publ_author_name
'Sun, Tingting'
'Lin, Shuang-Yan'
'Xu, Zhikun'
'Li, L.'

_publ_section_title
;
 In-situ growth of Fe doped NiCo-MOF electrocatalyst from layered double
 hydroxide effectively enhances electrocatalytic oxygen evolution
 performance
;
_journal_name_full CrystEngComm
_journal_paper_doi 10.1039/D1CE01220G
_journal_year 2021
_chemical_formula_moiety '0.5(Cl10 Cu6), C6 H14 N2'
_chemical_formula_sum 'C6 H14 Cl5 Cu3 N2'
_chemical_formula_weight 482.06
_space_group_crystal_system orthorhombic
_space_group_IT_number 62
_space_group_name_Hall '-P 2ac 2n'
_space_group_name_H-M_alt 'P n m a'
_atom_sites_solution_hydrogens mixed
_audit_creation_date 2021-03-14
_audit_creation_method
;
Olex2 1.2
(compiled 2018.05.29 svn.r3508 for OlexSys, GUI svn.r5506)
;
_audit_update_record
;
2021-05-25 deposited with the CCDC.	2021-09-22 downloaded from the CCDC.
;
_cell_angle_alpha 90
_cell_angle_beta 90
_cell_angle_gamma 90
_cell_formula_units_Z 4
_cell_length_a 17.3198(6)
_cell_length_b 7.5743(3)
_cell_length_c 10.1087(4)
_cell_measurement_reflns_used 1717
_cell_measurement_temperature 150.00(10)
_cell_measurement_theta_max 72.1880
_cell_measurement_theta_min 5.1200
_cell_volume 1326.11(9)
_computing_cell_refinement 'CrysAlisPro 1.171.40.84a (Rigaku OD, 2020)'
_computing_data_collection 'CrysAlisPro 1.171.40.84a (Rigaku OD, 2020)'
_computing_data_reduction 'CrysAlisPro 1.171.40.84a (Rigaku OD, 2020)'
_computing_molecular_graphics 'Olex2 (Dolomanov et al., 2009)'
_computing_publication_material 'Olex2 (Dolomanov et al., 2009)'
_computing_structure_refinement 'ShelXL (Sheldrick, 2015)'
_diffrn_ambient_environment N~2~
_diffrn_ambient_temperature 150.00(10)
_diffrn_detector 'CCD plate'
_diffrn_detector_area_resol_mean 10.6426
_diffrn_detector_type Atlas
_diffrn_measured_fraction_theta_full 0.993
_diffrn_measured_fraction_theta_max 0.982
_diffrn_measurement_details
;
List of Runs (angles in degrees, time in seconds):

  # Type    Start    End  Width  t~exp~   \w     \q     \k     \f   Frames
#--------------------------------------------------------------------------
  1  \w    -53.00  -3.00   1.00    1.30    --  -41.11  48.00 165.00   50
  2  \w     -5.00  33.00   1.00    1.30    --  -41.11  73.00 -18.00   38
  3  \w     45.00  81.00   1.00    5.22    --  103.58 -48.00  16.00   36
  4  \w     76.00 135.00   1.00    5.22    --  103.58 -73.00-148.00   59
  5  \w    120.00 150.00   1.00    5.22    --  103.58  48.00 165.00   30
  6  \w     81.00 124.00   1.00    5.22    --  103.58  73.00 -18.00   43
  7  \w     31.00  72.00   1.00    1.30    --   41.11 -77.00 -30.00   41
  8  \w    -17.00  28.00   1.00    1.30    --   41.11 -77.00 -30.00   45
  9  \w    105.00 176.00   1.00    5.22    --  103.58  77.00-120.00   71
 10  \w    104.00 177.00   1.00    5.22    --  103.58  77.00 -60.00   73
 11  \w    119.00 177.00   1.00    5.22    --  103.58  77.00  30.00   58
;
_diffrn_measurement_device 'four-circle diffractometer'
_diffrn_measurement_device_type 'New Gemini, Dual, Cu at home/near, Atlas'
_diffrn_measurement_method '\w scans'
_diffrn_orient_matrix_type 'CrysAlisPro convention (1999,Acta A55,543-557)'
_diffrn_orient_matrix_UB_11 0.0885610000
_diffrn_orient_matrix_UB_12 0.0187305000
_diffrn_orient_matrix_UB_13 -0.0020407000
_diffrn_orient_matrix_UB_21 0.0072994000
_diffrn_orient_matrix_UB_22 -0.1634715000
_diffrn_orient_matrix_UB_23 0.0898635000
_diffrn_orient_matrix_UB_31 0.0039304000
_diffrn_orient_matrix_UB_32 -0.1195458000
_diffrn_orient_matrix_UB_33 -0.1230776000
_diffrn_radiation_monochromator graphite
_diffrn_radiation_probe x-ray
_diffrn_radiation_type CuK\a
_diffrn_radiation_wavelength 1.54184
_diffrn_reflns_av_R_equivalents 0.0403
_diffrn_reflns_av_unetI/netI 0.0399
_diffrn_reflns_Laue_measured_fraction_full 0.993
_diffrn_reflns_Laue_measured_fraction_max 0.982
_diffrn_reflns_limit_h_max 21
_diffrn_reflns_limit_h_min -21
_diffrn_reflns_limit_k_max 7
_diffrn_reflns_limit_k_min -9
_diffrn_reflns_limit_l_max 10
_diffrn_reflns_limit_l_min -12
_diffrn_reflns_number 4228
_diffrn_reflns_point_group_measured_fraction_full 0.993
_diffrn_reflns_point_group_measured_fraction_max 0.982
_diffrn_reflns_theta_full 70.000
_diffrn_reflns_theta_max 72.216
_diffrn_reflns_theta_min 5.066
_diffrn_source 'fine-focus sealed X-ray tube'
_diffrn_source_type 'Enhance (Cu) X-ray Source'
_exptl_absorpt_coefficient_mu 14.631
_exptl_absorpt_correction_T_max 0.925
_exptl_absorpt_correction_T_min 0.710
_exptl_absorpt_correction_type analytical
_exptl_absorpt_process_details
;
CrysAlisPro 1.171.40.84a (Rigaku Oxford Diffraction, 2020)
Analytical numeric absorption correction using a multifaceted crystal
model based on expressions derived by R.C. Clark & J.S. Reid.
(Clark, R. C. & Reid, J. S. (1995). Acta Cryst. A51, 887-897)
Empirical absorption correction using spherical harmonics,
implemented in SCALE3 ABSPACK scaling algorithm.
;
_exptl_crystal_colour colourless
_exptl_crystal_colour_primary colourless
_exptl_crystal_density_diffrn 2.415
_exptl_crystal_description plate
_exptl_crystal_F_000 944
_exptl_crystal_size_max 0.247
_exptl_crystal_size_mid 0.14
_exptl_crystal_size_min 0.049
_refine_diff_density_max 1.148
_refine_diff_density_min -0.868
_refine_diff_density_rms 0.186
_refine_ls_extinction_method none
_refine_ls_goodness_of_fit_ref 1.049
_refine_ls_hydrogen_treatment mixed
_refine_ls_matrix_type full
_refine_ls_number_parameters 89
_refine_ls_number_reflns 1392
_refine_ls_number_restraints 0
_refine_ls_restrained_S_all 1.049
_refine_ls_R_factor_all 0.0483
_refine_ls_R_factor_gt 0.0398
_refine_ls_shift/su_max 0.001
_refine_ls_shift/su_mean 0.000
_refine_ls_structure_factor_coef Fsqd
_refine_ls_weighting_details 'w=1/[\s^2^(Fo^2^)+(0.0684P)^2^] where P=(Fo^2^+2Fc^2^)/3'
_refine_ls_weighting_scheme calc
_refine_ls_wR_factor_gt 0.0985
_refine_ls_wR_factor_ref 0.1069
_reflns_Friedel_coverage 0.000
_reflns_number_gt 1197
_reflns_number_total 1392
_reflns_threshold_expression 'I > 2\s(I)'
_cod_data_source_file d1ce01220g2.cif
_cod_data_source_block exp_858
_cod_database_code 7243560
_shelx_shelxl_version_number 2016/6
_chemical_oxdiff_formula 'C24 H56 Cl20 Cu12 N8 '
_chemical_oxdiff_usercomment '200 K'
_shelx_space_group_comment
;
The symmetry employed for this shelxl refinement is uniquely defined
by the following loop, which should always be used as a source of
symmetry information in preference to the above space-group names.
They are only intended as comments.
;
_diffrn_oxdiff_digest_frames
;
01622ab0b7bb1101c596b586910a90b2f0005680932
;
_reflns_odcompleteness_completeness 100.00
_reflns_odcompleteness_iscentric 1
_reflns_odcompleteness_theta 66.97
_olex2_refinement_description
;
1. Fixed Uiso
 At 1.2 times of:
  All C(H,H) groups, All C(H,H,H) groups, All N(H) groups
2. Others
 Fixed Sof: H2A(0.5) H2B(0.5) H4A(0.5) H4B(0.5)
3.a Secondary CH2 refined with riding coordinates:
 C1(H1A,H1B), C2(H2A,H2B), C3(H3A,H3B), C4(H4A,H4B)
;
_olex2_submission_special_instructions 'No special instructions were received'
_oxdiff_exptl_absorpt_empirical_details
;
Empirical correction (ABSPACK) includes:
- Absorption correction using spherical harmonics
- Frame scaling
;
_oxdiff_exptl_absorpt_empirical_full_max 3.509
_oxdiff_exptl_absorpt_empirical_full_min 0.695

loop_
_space_group_symop_operation_xyz
'x, y, z'
'-x+1/2, -y, z+1/2'
'-x, y+1/2, -z'
'x+1/2, -y+1/2, -z+1/2'
'-x, -y, -z'
'x-1/2, y, -z-1/2'
'x, -y-1/2, z'
'-x-1/2, y-1/2, z-1/2'

loop_
_atom_site_label
_atom_site_type_symbol
_atom_site_fract_x
_atom_site_fract_y
_atom_site_fract_z
_atom_site_U_iso_or_equiv
_atom_site_adp_type
_atom_site_occupancy
_atom_site_site_symmetry_order
_atom_site_calc_flag
_atom_site_refinement_flags_posn
_atom_site_refinement_flags_adp
_atom_site_refinement_flags_occupancy
_atom_site_disorder_assembly
_atom_site_disorder_group
Cu1 Cu 0.63108(4) 0.750000 0.59035(9) 0.0242(3) Uani 1 2 d S T P . .
Cu2 Cu 0.47452(3) 0.51757(8) 0.35964(6) 0.0245(2) Uani 1 1 d . . . . .
Cl1 Cl 0.75074(6) 0.750000 0.67973(12) 0.0154(3) Uani 1 2 d S T P . .
Cl2 Cl 0.60349(4) 0.50855(11) 0.44508(8) 0.0140(2) Uani 1 1 d . . . . .
Cl3 Cl 0.44441(6) 0.750000 0.22305(12) 0.0159(3) Uani 1 2 d S T P . .
Cl4 Cl 0.47165(6) 0.250000 0.23648(12) 0.0163(3) Uani 1 2 d S T P . .
N1 N 0.3717(2) 0.250000 0.8348(4) 0.0142(8) Uani 1 2 d S T P . .
N2 N 0.2743(2) 0.250000 1.0158(4) 0.0154(9) Uani 1 2 d S T P . .
H2 H 0.244(4) 0.250000 1.071(8) 0.018 Uiso 1 2 d RS T P . .
C1 C 0.3831(2) 0.4122(5) 0.9172(4) 0.0224(8) Uani 1 1 d . . . . .
H1A H 0.377483 0.516800 0.862689 0.027 Uiso 1 1 calc R . . . .
H1B H 0.434522 0.412371 0.955067 0.027 Uiso 1 1 calc R . . . .
C2 C 0.2920(3) 0.250000 0.7760(5) 0.0290(14) Uani 1 2 d S T P . .
H2A H 0.285191 0.353765 0.721021 0.035 Uiso 0.5 1 calc R . . . .
H2B H 0.285191 0.146235 0.721021 0.035 Uiso 0.5 1 calc R . . . .
H1 H 0.408(5) 0.250000 0.773(9) 0.035 Uiso 1 2 d RS T P . .
C3 C 0.32284(19) 0.4135(5) 1.0272(3) 0.0162(7) Uani 1 1 d . . . . .
H3A H 0.348163 0.416527 1.112779 0.019 Uiso 1 1 calc R . . . .
H3B H 0.290503 0.517582 1.019426 0.019 Uiso 1 1 calc R . . . .
C4 C 0.2331(3) 0.250000 0.8853(5) 0.0197(11) Uani 1 2 d S T P . .
H4A H 0.200598 0.353813 0.878275 0.024 Uiso 0.5 1 calc R . . . .
H4B H 0.200598 0.146187 0.878275 0.024 Uiso 0.5 1 calc R . . . .

loop_
_atom_site_aniso_label
_atom_site_aniso_U_11
_atom_site_aniso_U_22
_atom_site_aniso_U_33
_atom_site_aniso_U_23
_atom_site_aniso_U_13
_atom_site_aniso_U_12
Cu1 0.0198(4) 0.0277(5) 0.0250(5) 0.000 -0.0066(3) 0.000
Cu2 0.0192(3) 0.0320(4) 0.0222(4) 0.0044(2) 0.0006(2) -0.0004(2)
Cl1 0.0120(5) 0.0224(6) 0.0118(5) 0.000 -0.0001(4) 0.000
Cl2 0.0109(3) 0.0191(4) 0.0121(4) 0.0002(3) 0.0004(3) -0.0013(3)
Cl3 0.0126(5) 0.0180(5) 0.0172(6) 0.000 0.0030(4) 0.000
Cl4 0.0152(5) 0.0184(6) 0.0153(5) 0.000 -0.0026(4) 0.000
N1 0.0085(16) 0.021(2) 0.0134(19) 0.000 0.0044(15) 0.000
N2 0.0104(16) 0.026(2) 0.0101(19) 0.000 0.0016(16) 0.000
C1 0.0135(14) 0.020(2) 0.034(2) -0.0058(18) 0.0065(14) -0.0040(14)
C2 0.011(2) 0.065(4) 0.011(2) 0.000 0.0004(19) 0.000
C3 0.0184(14) 0.0158(17) 0.0144(16) -0.0022(14) 0.0001(13) 0.0009(14)
C4 0.0106(19) 0.038(3) 0.011(2) 0.000 -0.0030(18) 0.000

loop_
_atom_type_symbol
_atom_type_description
_atom_type_scat_dispersion_real
_atom_type_scat_dispersion_imag
_atom_type_scat_source
C C 0.0181 0.0091 'International Tables Vol C Tables 4.2.6.8 and 6.1.1.4'
H H 0.0000 0.0000 'International Tables Vol C Tables 4.2.6.8 and 6.1.1.4'
Cl Cl 0.3639 0.7018 'International Tables Vol C Tables 4.2.6.8 and 6.1.1.4'
Cu Cu -1.9646 0.5888 'International Tables Vol C Tables 4.2.6.8 and 6.1.1.4'
N N 0.0311 0.0180 'International Tables Vol C Tables 4.2.6.8 and 6.1.1.4'

loop_
_exptl_crystal_face_index_h
_exptl_crystal_face_index_k
_exptl_crystal_face_index_l
_exptl_crystal_face_perp_dist
1 0 -7 0.0634
-1 0 7 0.0720
1 5 1 0.1287
-1 -5 -1 0.1072
-11 0 0 0.0108
11 0 0 0.0378
-11 1 -1 0.0324
0 4 -3 0.1213

loop_
_geom_angle_atom_site_label_1
_geom_angle_atom_site_label_2
_geom_angle_atom_site_label_3
_geom_angle
_geom_angle_site_symmetry_1
_geom_angle_site_symmetry_3
_geom_angle_publ_flag
Cu2 Cu1 Cu2 93.77(3) 5_666 3_656 ?
Cl1 Cu1 Cu2 122.08(3) . 5_666 ?
Cl1 Cu1 Cu2 122.08(3) . 3_656 ?
Cl1 Cu1 Cl2 115.35(3) . . ?
Cl1 Cu1 Cl2 115.35(3) . 7_575 ?
Cl1 Cu1 Cl4 111.91(5) . 5_666 ?
Cl2 Cu1 Cu2 54.72(2) 7_575 3_656 ?
Cl2 Cu1 Cu2 122.54(4) . 3_656 ?
Cl2 Cu1 Cu2 122.54(4) 7_575 5_666 ?
Cl2 Cu1 Cu2 54.72(2) . 5_666 ?
Cl2 Cu1 Cl2 99.64(5) 7_575 . ?
Cl2 Cu1 Cl4 106.74(3) . 5_666 ?
Cl2 Cu1 Cl4 106.74(3) 7_575 5_666 ?
Cl4 Cu1 Cu2 53.32(2) 5_666 5_666 ?
Cl4 Cu1 Cu2 53.32(2) 5_666 3_656 ?
Cu1 Cu2 Cu2 87.51(3) 5_666 5_666 ?
Cl2 Cu2 Cu1 54.50(3) 5_666 5_666 ?
Cl2 Cu2 Cu1 121.85(3) . 5_666 ?
Cl2 Cu2 Cu2 51.47(3) 5_666 5_666 ?
Cl2 Cu2 Cu2 51.60(3) . 5_666 ?
Cl2 Cu2 Cl2 103.06(3) . 5_666 ?
Cl3 Cu2 Cu1 121.28(4) . 5_666 ?
Cl3 Cu2 Cu2 135.00(5) . 5_666 ?
Cl3 Cu2 Cl2 116.75(4) . . ?
Cl3 Cu2 Cl2 115.44(4) . 5_666 ?
Cl3 Cu2 Cl4 109.48(4) . . ?
Cl4 Cu2 Cu1 57.29(3) . 5_666 ?
Cl4 Cu2 Cu2 115.34(4) . 5_666 ?
Cl4 Cu2 Cl2 100.59(4) . . ?
Cl4 Cu2 Cl2 110.39(4) . 5_666 ?
Cu1 Cl2 Cu2 112.67(4) . . ?
Cu1 Cl2 Cu2 70.78(3) . 5_666 ?
Cu2 Cl2 Cu2 76.94(3) . 5_666 ?
Cu2 Cl3 Cu2 100.05(6) 7_575 . ?
Cu2 Cl4 Cu1 69.38(3) . 5_666 ?
Cu2 Cl4 Cu1 69.38(3) 7_565 5_666 ?
Cu2 Cl4 Cu2 116.83(6) . 7_565 ?
C1 N1 C1 110.3(4) 7_565 . ?
C1 N1 C2 109.9(2) . . ?
C1 N1 C2 109.9(2) 7_565 . ?
C1 N1 H1 107(3) 7_565 . ?
C1 N1 H1 107(3) . . ?
C2 N1 H1 112(5) . . ?
C3 N2 H2 109(3) . . ?
C3 N2 H2 109(3) 7_565 . ?
C3 N2 C3 111.2(4) . 7_565 ?
C4 N2 H2 109(5) . . ?
C4 N2 C3 109.5(3) . 7_565 ?
C4 N2 C3 109.5(3) . . ?
N1 C1 H1A 109.9 . . ?
N1 C1 H1B 109.9 . . ?
N1 C1 C3 108.7(3) . . ?
H1A C1 H1B 108.3 . . ?
C3 C1 H1A 109.9 . . ?
C3 C1 H1B 109.9 . . ?
N1 C2 H2A 109.8 . . ?
N1 C2 H2B 109.8 . . ?
H2A C2 H2B 108.2 . . ?
C4 C2 N1 109.4(4) . . ?
C4 C2 H2A 109.8 . . ?
C4 C2 H2B 109.8 . . ?
N2 C3 C1 108.7(3) . . ?
N2 C3 H3A 109.9 . . ?
N2 C3 H3B 109.9 . . ?
C1 C3 H3A 109.9 . . ?
C1 C3 H3B 109.9 . . ?
H3A C3 H3B 108.3 . . ?
N2 C4 C2 108.9(4) . . ?
N2 C4 H4A 109.9 . . ?
N2 C4 H4B 109.9 . . ?
C2 C4 H4A 109.9 . . ?
C2 C4 H4B 109.9 . . ?
H4A C4 H4B 108.3 . . ?

loop_
_geom_bond_atom_site_label_1
_geom_bond_atom_site_label_2
_geom_bond_distance
_geom_bond_site_symmetry_2
_geom_bond_publ_flag
Cu1 Cu2 2.7763(8) 3_656 ?
Cu1 Cu2 2.7763(8) 5_666 ?
Cu1 Cl1 2.2609(12) . ?
Cu1 Cl2 2.3936(10) . ?
Cu1 Cl2 2.3936(10) 7_575 ?
Cu1 Cl4 2.4960(14) 5_666 ?
Cu2 Cu2 2.9836(13) 5_666 ?
Cu2 Cl2 2.4004(10) 5_666 ?
Cu2 Cl2 2.3958(9) . ?
Cu2 Cl3 2.2973(10) . ?
Cu2 Cl4 2.3790(9) . ?
N1 C1 1.497(5) . ?
N1 C1 1.497(5) 7_565 ?
N1 C2 1.503(6) . ?
N1 H1 0.89(9) . ?
N2 H2 0.76(8) . ?
N2 C3 1.501(4) . ?
N2 C3 1.501(4) 7_565 ?
N2 C4 1.500(6) . ?
C1 H1A 0.9700 . ?
C1 H1B 0.9700 . ?
C1 C3 1.525(5) . ?
C2 H2A 0.9700 . ?
C2 H2B 0.9700 . ?
C2 C4 1.503(7) . ?
C3 H3A 0.9700 . ?
C3 H3B 0.9700 . ?
C4 H4A 0.9700 . ?
C4 H4B 0.9700 . ?

loop_
_geom_torsion_atom_site_label_1
_geom_torsion_atom_site_label_2
_geom_torsion_atom_site_label_3
_geom_torsion_atom_site_label_4
_geom_torsion
_geom_torsion_site_symmetry_1
_geom_torsion_site_symmetry_2
_geom_torsion_site_symmetry_3
_geom_torsion_site_symmetry_4
_geom_torsion_publ_flag
N1 C1 C3 N2 1.1(4) . . . . ?
N1 C2 C4 N2 0.000(1) . . . . ?
C1 N1 C1 C3 -61.6(4) 7_565 . . . ?
C1 N1 C2 C4 60.8(3) 7_565 . . . ?
C1 N1 C2 C4 -60.8(3) . . . . ?
C2 N1 C1 C3 59.7(4) . . . . ?
C3 N2 C3 C1 59.5(5) 7_565 . . . ?
C3 N2 C4 C2 -61.1(3) 7_565 . . . ?
C3 N2 C4 C2 61.1(3) . . . . ?
C4 N2 C3 C1 -61.7(4) . . . . ?

loop_
_exptl_oxdiff_crystal_face_indexfrac_h
_exptl_oxdiff_crystal_face_indexfrac_k
_exptl_oxdiff_crystal_face_indexfrac_l
_exptl_oxdiff_crystal_face_x
_exptl_oxdiff_crystal_face_y
_exptl_oxdiff_crystal_face_z
1.0364 -0.1729 -6.5291 0.1019 -0.5509 0.8283
-1.0624 -0.0222 6.5316 -0.1078 0.5828 -0.8054
0.5301 4.8859 0.6705 0.1371 -0.7346 -0.6645
-0.5543 -4.8951 -0.5284 -0.1397 0.7487 0.6480
-11.2267 -0.1673 -0.2723 -0.9968 -0.0791 0.0094
11.2267 0.1673 0.2723 0.9968 0.0791 -0.0094
-10.7029 1.2782 -1.0608 -0.9218 -0.3824 -0.0643
-0.0931 4.2753 -3.2374 0.0784 -0.9905 -0.1130
